data_4314340
loop_
_publ_author_name
'T. Rajendran'
'Bala. Manimaran'
'Rong-Tang Liao'
'Ren-Jay Lin'
'P. Thanasekaran'
'Gene-Hsiang Lee'
'Shie-Ming Peng'
'Yen-Hsiang Liu'
'I-Jy Chang'
'S. Rajagopal'
'Kuang-Lieh Lu'

_publ_section_title
;
 Synthesis and Photophysical Properties of Neutral Luminescent
 Rhenium-Based Molecular Rectangles
;
_journal_name_full 'Inorganic Chemistry'
_journal_page_first 6388
_journal_page_last 6394
_journal_paper_doi 10.1021/ic034099x
_journal_volume 42
_journal_year 2003
_chemical_formula_sum 'C58 H60 Br4 N8 O18 Re4'
_chemical_formula_weight 2221.58
_chemical_name_systematic
; 
 ? 
;
_space_group_IT_number 14
_symmetry_cell_setting monoclinic
_symmetry_space_group_name_Hall '-P 2ybc'
_symmetry_space_group_name_H-M 'P 1 21/c 1'
_atom_sites_solution_hydrogens geom
_atom_sites_solution_primary direct
_atom_sites_solution_secondary difmap
_audit_creation_method SHELXL
_cell_angle_alpha 90.00
_cell_angle_beta 107.923(1)
_cell_angle_gamma 90.00
_cell_formula_units_Z 2
_cell_length_a 12.0890(2)
_cell_length_b 24.2982(2)
_cell_length_c 12.8721(2)
_cell_measurement_reflns_used 7431
_cell_measurement_temperature 150(1)
_cell_volume 3597.57(9)
_computing_cell_refinement 'Siemens SAINT'
_computing_data_collection 'Siemens SMART'
_computing_data_reduction 'Siemens SAINT'
_computing_molecular_graphics 'Siemens SHELXTL'
_computing_publication_material 'Siemens SHELXTL'
_computing_structure_refinement 'SHELXL-93 (Sheldrick, 1993)'
_computing_structure_solution 'SHELXS-86 (Sheldrick, 1990)'
_diffrn_ambient_temperature 150(1)
_diffrn_measurement_device 'Siemens SMART CCD'
_diffrn_measurement_method '\w scans'
_diffrn_radiation_monochromator graphite
_diffrn_radiation_source 'fine-focus sealed tube'
_diffrn_radiation_type MoK\a
_diffrn_radiation_wavelength 0.71073
_diffrn_reflns_av_R_equivalents 0.0402
_diffrn_reflns_av_sigmaI/netI 0.0474
_diffrn_reflns_limit_h_max 14
_diffrn_reflns_limit_h_min -15
_diffrn_reflns_limit_k_max 30
_diffrn_reflns_limit_k_min -30
_diffrn_reflns_limit_l_max 16
_diffrn_reflns_limit_l_min -11
_diffrn_reflns_number 18370
_diffrn_reflns_theta_max 26.37
_diffrn_reflns_theta_min 1.68
_diffrn_standards_decay_% 0
_exptl_absorpt_coefficient_mu 8.998
_exptl_absorpt_correction_T_max 0.4921
_exptl_absorpt_correction_T_min 0.2767
_exptl_absorpt_correction_type ' empirical used sadabs'
_exptl_crystal_colour yellow
_exptl_crystal_density_diffrn 2.051
_exptl_crystal_density_meas ?
_exptl_crystal_description block
_exptl_crystal_F_000 2096
_exptl_crystal_size_max 0.35
_exptl_crystal_size_mid 0.18
_exptl_crystal_size_min 0.12
_refine_diff_density_max 1.195
_refine_diff_density_min -0.838
_refine_diff_density_rms 0.153
_refine_ls_extinction_coef 0.00040(4)
_refine_ls_extinction_expression Fc^*^=kFc[1+0.001xFc^2^\l^3^/sin(2\q)]^-1/4^
_refine_ls_extinction_method SHELXL
_refine_ls_goodness_of_fit_all 1.174
_refine_ls_goodness_of_fit_obs 1.217
_refine_ls_matrix_type full
_refine_ls_number_parameters 451
_refine_ls_number_reflns 7285
_refine_ls_number_restraints 0
_refine_ls_restrained_S_all 1.174
_refine_ls_restrained_S_obs 1.217
_refine_ls_R_factor_all 0.0488
_refine_ls_R_factor_obs 0.0356
_refine_ls_shift/esd_max 0.003
_refine_ls_shift/esd_mean 0.000
_refine_ls_structure_factor_coef Fsqd
_refine_ls_weighting_details 'w=1/[\s^2^(Fo^2^)+(0.0221P)^2^+3.7702P] where P=(Fo^2^+2Fc^2^)/3'
_refine_ls_weighting_scheme calc
_refine_ls_wR_factor_all 0.0724
_refine_ls_wR_factor_obs 0.0693
_reflns_number_observed 6267
_reflns_number_total 7285
_reflns_observed_criterion >2sigma(I)
_cod_data_source_file ic034099xsi20030129_113104.cif
_cod_data_source_block ic6486
_cod_depositor_comments
;
The following automatic conversions were performed:

'_symmetry_cell_setting' value 'Monoclinic' changed to 'monoclinic'
according to the built-in table from CIF Core dictionary named
'cif_core.dic' version 2.4.1 from 2010-06-29.

Automatic conversion script
Id: cif_fix_values 1646 2011-03-28 12:23:43Z adriana 

The following automatic conversions were performed:

'_exptl_crystal_density_meas' value 'not_measured' was changed to '?'
- the value is perceived as not measured.

Automatic conversion script
Id: cif_fix_values 3008 2015-01-20 13:52:24Z robertas 

The following automatic conversions were performed:

'_refine_ls_weighting_scheme' value 'calc
w=1/[\s^2^(Fo^2^)+(0.0221P)^2^+3.7702P] where P=(Fo^2^+2Fc^2^)/3' was
changed to 'calc'. New tag '_refine_ls_weighting_details' was
created. The value of the new tag was set to
'w=1/[\s^2^(Fo^2^)+(0.0221P)^2^+3.7702P] where P=(Fo^2^+2Fc^2^)/3'.

Automatic conversion script
Id: cif_fix_values 3143 2015-03-26 13:38:13Z robertas 
;
_cod_database_code 4314340

loop_
_symmetry_equiv_pos_as_xyz
'x, y, z'
'-x, y+1/2, -z+1/2'
'-x, -y, -z'
'x, -y-1/2, z-1/2'

loop_
_atom_site_aniso_label
_atom_site_aniso_U_11
_atom_site_aniso_U_22
_atom_site_aniso_U_33
_atom_site_aniso_U_23
_atom_site_aniso_U_13
_atom_site_aniso_U_12
Re1 0.02367(12) 0.01741(12) 0.02218(14) 0.00031(10) 0.01158(10) 0.00183(9)
Re2 0.02274(12) 0.01787(12) 0.01997(14) -0.00005(10) 0.01033(10) 0.00143(9)
Br1 0.0311(6) 0.0268(5) 0.0247(7) -0.0052(4) 0.0057(6) 0.0013(4)
Br2 0.0236(6) 0.0353(5) 0.0343(7) 0.0036(4) 0.0045(6) -0.0001(4)
C3 0.060(18) 0.028(8) 0.091(24) 0.003(14) 0.054(14) -0.001(11)
O3 0.043(8) 0.047(6) 0.054(9) 0.006(6) 0.009(6) 0.006(6)
C6 0.043(9) 0.025(5) 0.020(10) 0.000(6) 0.015(8) 0.000(7)
O6 0.049(9) 0.059(6) 0.029(9) 0.009(6) 0.003(6) 0.008(5)
Br1' 0.042(5) 0.030(2) 0.038(5) 0.006(3) 0.021(3) 0.005(4)
Br2' 0.036(4) 0.031(2) 0.024(5) 0.001(3) 0.009(3) 0.001(3)
N1 0.025(2) 0.019(2) 0.015(3) 0.001(2) 0.006(2) 0.000(2)
N2 0.021(2) 0.016(2) 0.019(3) -0.002(2) 0.008(2) 0.000(2)
N3 0.022(2) 0.024(2) 0.022(3) 0.001(2) 0.009(2) 0.002(2)
N4 0.024(2) 0.018(2) 0.020(3) 0.000(2) 0.004(2) 0.002(2)
C1 0.029(3) 0.029(3) 0.039(4) -0.002(3) 0.015(3) 0.006(3)
C2 0.025(3) 0.028(3) 0.025(4) 0.001(3) 0.007(3) -0.003(2)
C4 0.032(3) 0.025(3) 0.024(4) -0.002(3) 0.009(3) -0.001(2)
C5 0.032(3) 0.029(3) 0.025(4) 0.002(3) 0.007(3) 0.006(3)
C7 0.024(3) 0.021(3) 0.024(3) 0.003(3) 0.008(3) 0.005(2)
C8 0.022(3) 0.024(3) 0.023(3) 0.004(3) 0.007(3) 0.002(2)
C9 0.024(3) 0.021(3) 0.027(4) 0.004(3) 0.006(3) 0.004(2)
C10 0.020(3) 0.024(3) 0.026(3) 0.000(3) 0.007(2) 0.005(2)
C11 0.022(3) 0.036(3) 0.035(4) -0.010(3) 0.012(3) -0.002(3)
C12 0.024(3) 0.028(3) 0.039(4) -0.014(3) 0.008(3) -0.005(2)
C13 0.032(3) 0.019(3) 0.019(3) 0.000(2) 0.013(3) 0.003(2)
C14 0.022(3) 0.034(3) 0.025(4) 0.001(3) 0.012(3) 0.006(2)
C15 0.022(3) 0.027(3) 0.017(3) -0.002(2) 0.005(2) -0.004(2)
C16 0.043(4) 0.027(3) 0.019(3) 0.002(3) 0.011(3) 0.011(3)
C17 0.041(4) 0.029(3) 0.022(4) 0.003(3) 0.009(3) 0.019(3)
C18 0.022(3) 0.020(3) 0.027(4) -0.002(2) 0.009(3) -0.001(2)
C19 0.033(3) 0.029(3) 0.016(3) 0.001(3) 0.007(3) 0.007(3)
C20 0.033(3) 0.025(3) 0.021(4) 0.004(3) 0.006(3) 0.008(2)
O1 0.047(3) 0.031(2) 0.053(3) 0.011(2) 0.031(3) -0.002(2)
O2 0.051(3) 0.028(2) 0.047(3) -0.008(2) 0.022(2) 0.012(2)
O4 0.050(3) 0.040(3) 0.048(3) -0.008(2) 0.029(3) 0.006(2)
O5 0.049(3) 0.037(3) 0.048(3) 0.012(2) 0.022(2) -0.011(2)
O7 0.060(4) 0.147(8) 0.131(8) 0.015(6) -0.008(5) 0.022(5)
O8 0.036(3) 0.107(5) 0.051(4) 0.019(4) -0.006(3) -0.008(3)
O9 0.097(7) 0.094(7) 0.327(18) -0.044(9) -0.059(9) -0.048(5)
C21 0.044(5) 0.075(6) 0.050(6) 0.014(5) 0.009(4) 0.008(4)
C22 0.070(6) 0.049(5) 0.107(9) 0.006(5) 0.047(6) -0.006(4)
C23 0.085(7) 0.095(8) 0.064(7) -0.013(6) 0.002(6) 0.035(6)
C24 0.036(4) 0.036(4) 0.044(5) 0.001(3) 0.011(3) -0.002(3)
C25 0.052(5) 0.096(7) 0.074(7) 0.008(6) 0.017(5) -0.034(5)
C26 0.050(5) 0.084(6) 0.046(5) -0.007(5) 0.023(4) -0.013(4)
C27 0.027(4) 0.052(6) 0.187(14) 0.015(7) -0.009(6) 0.003(4)
C28 0.043(4) 0.051(5) 0.088(8) 0.003(5) 0.011(5) -0.001(4)
C29 0.061(7) 0.240(18) 0.297(24) 0.239(19) 0.072(11) 0.054(9)

loop_
_atom_site_label
_atom_site_type_symbol
_atom_site_fract_x
_atom_site_fract_y
_atom_site_fract_z
_atom_site_U_iso_or_equiv
_atom_site_thermal_displace_type
_atom_site_occupancy
_atom_site_calc_flag
_atom_site_refinement_flags
_atom_site_disorder_group
Re1 Re 0.05331(2) -0.263127(9) -0.10606(2) 0.02006(8) Uani 1 d . .
Re2 Re 0.32458(2) -0.055192(9) -0.34582(2) 0.01934(7) Uani 1 d . .
Br1 Br -0.11305(11) -0.26034(4) -0.28724(11) 0.0282(3) Uani 0.732(3) d P 1
Br2 Br 0.51318(10) -0.06619(4) -0.18375(10) 0.0321(3) Uani 0.732(3) d P 1
C3 C 0.1824(23) -0.2645(13) 0.0251(22) 0.053(8) Uani 0.732(3) d P 1
O3 O 0.2658(10) -0.2629(7) 0.1002(12) 0.050(4) Uani 0.732(3) d P 1
C6 C 0.1832(12) -0.0489(7) -0.4646(14) 0.028(3) Uani 0.732(3) d P 1
O6 O 0.1002(12) -0.0430(7) -0.5400(11) 0.048(5) Uani 0.732(3) d P 1
Br1' Br 0.2205(5) -0.2596(3) 0.0646(5) 0.035(2) Uani 0.268(3) d P 2
Br2' Br 0.1343(5) -0.0450(2) -0.5005(4) 0.0302(15) Uani 0.268(3) d P 2
C3' C -0.0606(34) -0.2634(13) -0.2377(34) 0.051(9) Uiso 0.268(3) d P 2
O3' O -0.1490(26) -0.2681(12) -0.3273(28) 0.067(11) Uiso 0.268(3) d P 2
C6' C 0.4639(27) -0.0618(11) -0.2418(29) 0.038(7) Uiso 0.268(3) d P 2
O6' O 0.5639(23) -0.0687(10) -0.1545(22) 0.050(8) Uiso 0.268(3) d P 2
N1 N 0.1407(4) -0.1996(2) -0.1758(4) 0.0199(10) Uani 1 d . .
N2 N 0.2456(4) -0.1196(2) -0.2698(4) 0.0182(10) Uani 1 d . .
N3 N -0.0277(4) -0.1919(2) -0.0493(4) 0.0221(11) Uani 1 d . .
N4 N 0.2561(4) -0.0003(2) -0.2422(4) 0.0210(11) Uani 1 d . .
C1 C -0.0245(5) -0.3166(3) -0.0424(6) 0.0313(15) Uani 1 d . .
C2 C 0.1248(5) -0.3236(2) -0.1576(5) 0.0264(14) Uani 1 d . .
C4 C 0.3800(5) -0.1052(2) -0.4341(5) 0.0269(14) Uani 1 d . .
C5 C 0.3949(5) 0.0044(3) -0.4014(5) 0.0295(14) Uani 1 d . .
C7 C 0.2530(5) -0.2016(2) -0.1686(5) 0.0230(13) Uani 1 d . .
H7A H 0.2987(5) -0.2313(2) -0.1300(5) 0.028 Uiso 1 calc R .
C8 C 0.3054(5) -0.1623(2) -0.2150(5) 0.0230(13) Uani 1 d . .
H8A H 0.3857(5) -0.1658(2) -0.2079(5) 0.028 Uiso 1 calc R .
C9 C 0.1326(5) -0.1167(2) -0.2755(5) 0.0241(13) Uani 1 d . .
H9A H 0.0872(5) -0.0867(2) -0.3130(5) 0.029 Uiso 1 calc R .
C10 C 0.0815(5) -0.1557(2) -0.2290(5) 0.0231(13) Uani 1 d . .
H10A H 0.0018(5) -0.1518(2) -0.2344(5) 0.028 Uiso 1 calc R .
C11 C 0.0406(5) -0.1543(2) 0.0186(5) 0.0301(15) Uani 1 d . .
H11A H 0.1223(5) -0.1556(2) 0.0317(5) 0.036 Uiso 1 calc R .
C12 C -0.0054(5) -0.1144(2) 0.0688(6) 0.0305(15) Uani 1 d . .
H12A H 0.0451(5) -0.0895(2) 0.1182(6) 0.037 Uiso 1 calc R .
C13 C -0.1235(5) -0.1099(2) 0.0487(5) 0.0221(12) Uani 1 d . .
C14 C -0.1944(5) -0.1456(2) -0.0263(5) 0.0259(13) Uani 1 d . .
H14A H -0.2766(5) -0.1424(2) -0.0459(5) 0.031 Uiso 1 calc R .
C15 C -0.1439(5) -0.1858(2) -0.0719(5) 0.0221(12) Uani 1 d . .
H15A H -0.1935(5) -0.2106(2) -0.1221(5) 0.027 Uiso 1 calc R .
C16 C 0.1874(5) 0.0424(2) -0.2862(5) 0.0292(14) Uani 1 d . .
H16A H 0.1688(5) 0.0484(2) -0.3626(5) 0.035 Uiso 1 calc R .
C17 C 0.1424(5) 0.0778(2) -0.2263(5) 0.0305(15) Uani 1 d . .
H17A H 0.0928(5) 0.1070(2) -0.2616(5) 0.037 Uiso 1 calc R .
C18 C 0.1699(5) 0.0708(2) -0.1134(5) 0.0227(13) Uani 1 d . .
C19 C 0.2402(5) 0.0260(2) -0.0678(5) 0.0264(13) Uani 1 d . .
H19A H 0.2603(5) 0.0189(2) 0.0083(5) 0.032 Uiso 1 calc R .
C20 C 0.2806(5) -0.0083(2) -0.1345(5) 0.0268(14) Uani 1 d . .
H20A H 0.3278(5) -0.0388(2) -0.1023(5) 0.032 Uiso 1 calc R .
O1 O -0.0706(4) -0.3489(2) -0.0055(4) 0.0401(12) Uani 1 d . .
O2 O 0.1685(4) -0.3598(2) -0.1875(4) 0.0403(12) Uani 1 d . .
O4 O 0.4140(4) -0.1347(2) -0.4875(4) 0.0428(12) Uani 1 d . .
O5 O 0.4375(4) 0.0404(2) -0.4327(4) 0.0431(12) Uani 1 d . .
O7 O 0.0751(6) 0.0461(4) 0.2052(8) 0.121(3) Uani 1 d . .
O8 O 0.6861(4) 0.1164(3) -0.0377(5) 0.069(2) Uani 1 d . .
O9 O 1.4715(8) 0.2664(4) 0.6140(12) 0.201(7) Uani 1 d . .
C21 C 0.1758(7) 0.0437(4) 0.2606(7) 0.058(2) Uani 1 d . .
C22 C 0.2448(8) -0.0076(3) 0.2613(9) 0.071(3) Uani 1 d . .
H22A H 0.1953(8) -0.0351(3) 0.2133(9) 0.106 Uiso 1 calc R .
H22B H 0.2733(8) -0.0221(3) 0.3358(9) 0.106 Uiso 1 calc R .
H22C H 0.3110(8) 0.0010(3) 0.2352(9) 0.106 Uiso 1 calc R .
C23 C 0.2359(9) 0.0883(4) 0.3271(9) 0.086(3) Uani 1 d . .
H23A H 0.1827(9) 0.1194(4) 0.3204(9) 0.129 Uiso 1 calc R .
H23B H 0.3019(9) 0.0995(4) 0.3029(9) 0.129 Uiso 1 calc R .
H23C H 0.2642(9) 0.0764(4) 0.4035(9) 0.129 Uiso 1 calc R .
C24 C 0.6019(6) 0.1186(3) -0.1176(6) 0.039(2) Uani 1 d . .
C25 C 0.4884(7) 0.0944(4) -0.1161(8) 0.075(3) Uani 1 d . .
H25A H 0.4974(7) 0.0782(4) -0.0443(8) 0.112 Uiso 1 calc R .
H25B H 0.4643(7) 0.0658(4) -0.1723(8) 0.112 Uiso 1 calc R .
H25C H 0.4292(7) 0.1234(4) -0.1308(8) 0.112 Uiso 1 calc R .
C26 C 0.6028(7) 0.1449(4) -0.2211(7) 0.058(2) Uani 1 d . .
H26A H 0.6807(7) 0.1592(4) -0.2132(7) 0.087 Uiso 1 calc R .
H26B H 0.5466(7) 0.1751(4) -0.2385(7) 0.087 Uiso 1 calc R .
H26C H 0.5817(7) 0.1176(4) -0.2801(7) 0.087 Uiso 1 calc R .
C27 C 1.4221(7) 0.2410(4) 0.5347(14) 0.098(5) Uani 1 d . .
C28 C 1.3445(6) 0.1950(3) 0.5412(8) 0.063(3) Uani 1 d . .
H28A H 1.3389(6) 0.1927(3) 0.6155(8) 0.094 Uiso 1 calc R .
H28B H 1.3760(6) 0.1605(3) 0.5230(8) 0.094 Uiso 1 calc R .
H28C H 1.2670(6) 0.2014(3) 0.4896(8) 0.094 Uiso 1 calc R .
C29 C 1.4393(10) 0.2499(7) 0.4296(16) 0.195(12) Uani 1 d . .
H29A H 1.4919(10) 0.2811(7) 0.4345(16) 0.293 Uiso 1 calc R .
H29B H 1.3644(10) 0.2577(7) 0.3749(16) 0.293 Uiso 1 calc R .
H29C H 1.4734(10) 0.2168(7) 0.4083(16) 0.293 Uiso 1 calc R .

loop_
_atom_type_symbol
_atom_type_description
_atom_type_scat_dispersion_real
_atom_type_scat_dispersion_imag
_atom_type_scat_source
C C 0.0033 0.0016 'International Tables Vol C Tables 4.2.6.8 and 6.1.1.4'
H H 0.0000 0.0000 'International Tables Vol C Tables 4.2.6.8 and 6.1.1.4'
N N 0.0061 0.0033 'International Tables Vol C Tables 4.2.6.8 and 6.1.1.4'
O O 0.0106 0.0060 'International Tables Vol C Tables 4.2.6.8 and 6.1.1.4'
Br Br -0.2901 2.4595 'International Tables Vol C Tables 4.2.6.8 and 6.1.1.4'
Re Re -1.0185 7.2310 'International Tables Vol C Tables 4.2.6.8 and 6.1.1.4'

loop_
_geom_angle_atom_site_label_1
_geom_angle_atom_site_label_2
_geom_angle_atom_site_label_3
_geom_angle
_geom_angle_site_symmetry_1
_geom_angle_site_symmetry_3
_geom_angle_publ_flag
C3' Re1 C2 88.2(11) . . ?
C3 Re1 C2 87.7(10) . . ?
C3' Re1 C1 93.7(11) . . ?
C3 Re1 C1 89.1(10) . . ?
C2 Re1 C1 87.8(3) . . ?
C3' Re1 N1 86.8(11) . . ?
C3 Re1 N1 90.5(10) . . ?
C2 Re1 N1 94.1(2) . . ?
C1 Re1 N1 178.0(2) . . ?
C3' Re1 N3 91.4(11) . . ?
C3 Re1 N3 92.6(10) . . ?
C2 Re1 N3 178.6(2) . . ?
C1 Re1 N3 93.6(2) . . ?
N1 Re1 N3 84.5(2) . . ?
C3' Re1 Br1' 174.9(11) . . ?
C2 Re1 Br1' 90.1(2) . . ?
C1 Re1 Br1' 91.0(3) . . ?
N1 Re1 Br1' 88.6(2) . . ?
N3 Re1 Br1' 90.2(2) . . ?
C3 Re1 Br1 177.3(10) . . ?
C2 Re1 Br1 90.9(2) . . ?
C1 Re1 Br1 93.2(2) . . ?
N1 Re1 Br1 87.21(12) . . ?
N3 Re1 Br1 88.67(12) . . ?
C6' Re2 C4 88.1(9) . . ?
C6 Re2 C4 88.1(6) . . ?
C6' Re2 C5 85.7(9) . . ?
C6 Re2 C5 91.8(6) . . ?
C4 Re2 C5 88.9(3) . . ?
C6' Re2 N2 92.3(9) . . ?
C6 Re2 N2 90.5(5) . . ?
C4 Re2 N2 95.3(2) . . ?
C5 Re2 N2 175.3(2) . . ?
C6' Re2 N4 92.5(9) . . ?
C6 Re2 N4 91.5(5) . . ?
C4 Re2 N4 177.6(2) . . ?
C5 Re2 N4 93.5(2) . . ?
N2 Re2 N4 82.4(2) . . ?
C6' Re2 Br2' 176.7(10) . . ?
C4 Re2 Br2' 89.7(2) . . ?
C5 Re2 Br2' 91.9(2) . . ?
N2 Re2 Br2' 90.3(2) . . ?
N4 Re2 Br2' 89.8(2) . . ?
C6 Re2 Br2 178.4(5) . . ?
C4 Re2 Br2 91.8(2) . . ?
C5 Re2 Br2 89.8(2) . . ?
N2 Re2 Br2 87.91(11) . . ?
N4 Re2 Br2 88.65(12) . . ?
O3 C3 Re1 174.4(33) . . ?
O6 C6 Re2 176.1(20) . . ?
O3' C3' Re1 173.1(30) . . ?
O6' C6' Re2 173.7(24) . . ?
C7 N1 C10 115.8(5) . . ?
C7 N1 Re1 123.3(4) . . ?
C10 N1 Re1 120.9(4) . . ?
C8 N2 C9 116.4(5) . . ?
C8 N2 Re2 123.1(4) . . ?
C9 N2 Re2 120.5(4) . . ?
C15 N3 C11 116.9(5) . . ?
C15 N3 Re1 123.3(4) . . ?
C11 N3 Re1 119.6(4) . . ?
C20 N4 C16 117.3(5) . . ?
C20 N4 Re2 122.1(4) . . ?
C16 N4 Re2 120.6(4) . . ?
O1 C1 Re1 179.0(6) . . ?
O2 C2 Re1 179.3(5) . . ?
O4 C4 Re2 179.2(5) . . ?
O5 C5 Re2 178.8(6) . . ?
N1 C7 C8 122.5(5) . . ?
N2 C8 C7 121.3(5) . . ?
N2 C9 C10 121.9(5) . . ?
N1 C10 C9 122.0(5) . . ?
N3 C11 C12 121.6(5) . . ?
C13 C12 C11 120.9(5) . . ?
C12 C13 C14 117.9(5) . . ?
C12 C13 C18 119.6(5) . 3 ?
C14 C13 C18 122.3(5) . 3 ?
C15 C14 C13 118.9(5) . . ?
N3 C15 C14 123.6(5) . . ?
N4 C16 C17 123.3(6) . . ?
C16 C17 C18 119.9(5) . . ?
C19 C18 C17 116.9(5) . . ?
C19 C18 C13 123.4(6) . 3 ?
C17 C18 C13 119.7(5) . 3 ?
C20 C19 C18 119.5(6) . . ?
N4 C20 C19 123.1(5) . . ?
O7 C21 C23 123.3(9) . . ?
O7 C21 C22 120.2(9) . . ?
C23 C21 C22 116.5(8) . . ?
O8 C24 C26 123.3(7) . . ?
O8 C24 C25 120.5(8) . . ?
C26 C24 C25 116.2(7) . . ?
O9 C27 C29 123.3(13) . . ?
O9 C27 C28 120.4(15) . . ?
C29 C27 C28 116.2(13) . . ?

loop_
_geom_bond_atom_site_label_1
_geom_bond_atom_site_label_2
_geom_bond_distance
_geom_bond_site_symmetry_2
_geom_bond_publ_flag
Re1 C3' 1.83(4) . ?
Re1 C3 1.92(2) . ?
Re1 C2 1.922(6) . ?
Re1 C1 1.929(7) . ?
Re1 N1 2.212(5) . ?
Re1 N3 2.221(5) . ?
Re1 Br1' 2.487(5) . ?
Re1 Br1 2.5694(14) . ?
Re2 C6' 1.81(4) . ?
Re2 C6 1.917(14) . ?
Re2 C4 1.919(6) . ?
Re2 C5 1.924(7) . ?
Re2 N2 2.212(4) . ?
Re2 N4 2.218(5) . ?
Re2 Br2' 2.549(5) . ?
Re2 Br2 2.5873(13) . ?
C3 O3 1.16(3) . ?
C6 O6 1.17(2) . ?
C3' O3' 1.31(5) . ?
C6' O6' 1.38(4) . ?
N1 C7 1.332(7) . ?
N1 C10 1.347(7) . ?
N2 C8 1.337(7) . ?
N2 C9 1.346(7) . ?
N3 C15 1.352(7) . ?
N3 C11 1.354(7) . ?
N4 C20 1.340(8) . ?
N4 C16 1.340(7) . ?
C1 O1 1.146(7) . ?
C2 O2 1.153(7) . ?
C4 O4 1.153(7) . ?
C5 O5 1.149(7) . ?
C7 C8 1.380(8) . ?
C9 C10 1.366(8) . ?
C11 C12 1.376(8) . ?
C12 C13 1.375(8) . ?
C13 C14 1.381(8) . ?
C13 C18 1.484(8) 3 ?
C14 C15 1.376(8) . ?
C16 C17 1.374(8) . ?
C17 C18 1.398(9) . ?
C18 C19 1.395(8) . ?
C18 C13 1.483(8) 3 ?
C19 C20 1.387(8) . ?
O7 C21 1.208(10) . ?
O8 C24 1.205(8) . ?
O9 C27 1.18(2) . ?
C21 C23 1.432(12) . ?
C21 C22 1.498(11) . ?
C24 C26 1.480(11) . ?
C24 C25 1.498(10) . ?
C27 C29 1.45(2) . ?
C27 C28 1.479(12) . ?
